data_2229771
loop_
_publ_author_name
'Selvanayagam, S.'
'Ravikumar, K.'
'Saravanan, P.'
'Raghunathan, R.'

_publ_section_title
;
 1',1''-Dimethyl-4'-(naphthalen-1-yl)-1,2,3,4-tetrahydronaphthalene-2-spiro-3'-pyrrolidine-2'-spiro-3''-indoline-1,2''-dione
;
_journal_coeditor_code NG5125
_journal_issue 4
_journal_name_full 'Acta Crystallographica Section E'
_journal_page_first o751
_journal_paper_doi 10.1107/S1600536811007124
_journal_volume 67
_journal_year 2011
_chemical_formula_iupac 'C32 H28 N2 O2'
_chemical_formula_moiety 'C32 H28 N2 O2'
_chemical_formula_sum 'C32 H28 N2 O2'
_chemical_formula_weight 472.56
_chemical_name_systematic
;
1',1''-Dimethyl-4'-(naphthalen-1-yl)-1,2,3,4-tetrahydronaphthalene-
2-spiro-3'-pyrrolidine-2'-spiro-3''-indoline-1,2''-dione
;
_space_group_IT_number 14
_symmetry_cell_setting monoclinic
_symmetry_space_group_name_Hall '-P 2yn'
_symmetry_space_group_name_H-M 'P 1 21/n 1'
_atom_sites_solution_hydrogens geom
_atom_sites_solution_primary direct
_atom_sites_solution_secondary difmap
_audit_creation_method SHELXL-97
_cell_angle_alpha 90.00
_cell_angle_beta 98.181(2)
_cell_angle_gamma 90.00
_cell_formula_units_Z 4
_cell_length_a 8.7529(8)
_cell_length_b 18.0411(16)
_cell_length_c 15.4489(13)
_cell_measurement_reflns_used 17402
_cell_measurement_temperature 292(2)
_cell_measurement_theta_max 27.8
_cell_measurement_theta_min 2.3
_cell_volume 2414.7(4)
_computing_cell_refinement 'SAINT (Bruker, 2001)'
_computing_data_collection 'SMART (Bruker, 2001)'
_computing_data_reduction 'SAINT (Bruker, 2001)'
_computing_molecular_graphics
;
ORTEP-3 (Farrugia, 1997) and PLATON (Spek, 2009)
;
_computing_publication_material 'SHELXL97 (Sheldrick, 2008) and PLATON (Spek, 2009)'
_computing_structure_refinement 'SHELXL97 (Sheldrick, 2008)'
_computing_structure_solution 'SHELXS97 (Sheldrick, 2008)'
_diffrn_ambient_temperature 292(2)
_diffrn_measured_fraction_theta_full 0.984
_diffrn_measured_fraction_theta_max 0.984
_diffrn_measurement_device 'Bruker SMART APEX CCD area-detector'
_diffrn_measurement_device_type 'Bruker SMART APEX CCD area-detector'
_diffrn_measurement_method \w
_diffrn_radiation_monochromator graphite
_diffrn_radiation_source 'fine-focus sealed tube'
_diffrn_radiation_type MoK\a
_diffrn_radiation_wavelength 0.71073
_diffrn_reflns_av_R_equivalents 0.0299
_diffrn_reflns_av_sigmaI/netI 0.0250
_diffrn_reflns_limit_h_max 11
_diffrn_reflns_limit_h_min -11
_diffrn_reflns_limit_k_max 23
_diffrn_reflns_limit_k_min -23
_diffrn_reflns_limit_l_max 19
_diffrn_reflns_limit_l_min -20
_diffrn_reflns_number 27968
_diffrn_reflns_theta_full 28.01
_diffrn_reflns_theta_max 28.01
_diffrn_reflns_theta_min 1.75
_diffrn_standards_number 0
_exptl_absorpt_coefficient_mu 0.081
_exptl_absorpt_correction_type none
_exptl_crystal_colour Colourless
_exptl_crystal_density_diffrn 1.300
_exptl_crystal_density_method 'not measured'
_exptl_crystal_description Block
_exptl_crystal_F_000 1000
_exptl_crystal_size_max 0.24
_exptl_crystal_size_mid 0.20
_exptl_crystal_size_min 0.18
_refine_diff_density_max 0.271
_refine_diff_density_min -0.182
_refine_ls_extinction_method none
_refine_ls_goodness_of_fit_ref 1.040
_refine_ls_hydrogen_treatment constr
_refine_ls_matrix_type full
_refine_ls_number_parameters 327
_refine_ls_number_reflns 5745
_refine_ls_number_restraints 0
_refine_ls_restrained_S_all 1.040
_refine_ls_R_factor_all 0.0730
_refine_ls_R_factor_gt 0.0553
_refine_ls_shift/su_max 0.001
_refine_ls_shift/su_mean 0.000
_refine_ls_structure_factor_coef Fsqd
_refine_ls_weighting_details 'calc w=1/[\s^2^(Fo^2^)+(0.0661P)^2^+0.5875P] where P=(Fo^2^+2Fc^2^)/3'
_refine_ls_weighting_scheme calc
_refine_ls_wR_factor_gt 0.1311
_refine_ls_wR_factor_ref 0.1413
_reflns_number_gt 4389
_reflns_number_total 5745
_reflns_threshold_expression I>2\s(I)
_cod_data_source_file ng5125.cif
_cod_data_source_block I
_cod_original_sg_symbol_H-M 'P 21/n'
_cod_database_code 2229771
_cod_database_fobs_code 2229771

loop_
_symmetry_equiv_pos_as_xyz
'x, y, z'
'-x+1/2, y+1/2, -z+1/2'
'-x, -y, -z'
'x-1/2, -y-1/2, z-1/2'

loop_
_atom_site_type_symbol
_atom_site_label
_atom_site_fract_x
_atom_site_fract_y
_atom_site_fract_z
_atom_site_U_iso_or_equiv
_atom_site_adp_type
_atom_site_calc_flag
_atom_site_refinement_flags
_atom_site_occupancy
_atom_site_disorder_assembly
_atom_site_disorder_group
O O1 0.19542(14) 0.03811(7) 0.02474(7) 0.0503(3) Uani d . 1 . .
O O2 0.51135(15) 0.18921(7) 0.29060(8) 0.0526(3) Uani d . 1 . .
N N1 0.17919(14) 0.13236(7) 0.18988(8) 0.0394(3) Uani d . 1 . .
N N2 0.20315(16) -0.04854(7) 0.13326(9) 0.0447(3) Uani d . 1 . .
C C1 0.28805(16) 0.07193(8) 0.17953(9) 0.0352(3) Uani d . 1 . .
C C2 0.43644(16) 0.11610(8) 0.16072(9) 0.0341(3) Uani d . 1 . .
C C3 0.36697(17) 0.19082(8) 0.11804(10) 0.0375(3) Uani d . 1 . .
H H3 0.4055 0.2308 0.1583 0.045 Uiso calc R 1 . .
C C4 0.19270(19) 0.18552(9) 0.12043(11) 0.0440(4) Uani d . 1 . .
H H4A 0.1507 0.2333 0.1336 0.053 Uiso calc R 1 . .
H H4B 0.1390 0.1680 0.0649 0.053 Uiso calc R 1 . .
C C5 0.22581(17) 0.02033(9) 0.10128(10) 0.0393(3) Uani d . 1 . .
C C6 0.24558(18) -0.05153(9) 0.22415(11) 0.0410(4) Uani d . 1 . .
C C7 0.2350(2) -0.11139(10) 0.27874(13) 0.0528(4) Uani d . 1 . .
H H7 0.2003 -0.1573 0.2567 0.063 Uiso calc R 1 . .
C C8 0.2781(2) -0.10037(11) 0.36793(13) 0.0558(5) Uani d . 1 . .
H H8 0.2723 -0.1397 0.4063 0.067 Uiso calc R 1 . .
C C9 0.3292(2) -0.03231(10) 0.40053(12) 0.0517(4) Uani d . 1 . .
H H9 0.3571 -0.0261 0.4605 0.062 Uiso calc R 1 . .
C C10 0.33951(19) 0.02735(9) 0.34430(10) 0.0436(4) Uani d . 1 . .
H H10 0.3735 0.0733 0.3665 0.052 Uiso calc R 1 . .
C C11 0.29901(17) 0.01766(8) 0.25571(10) 0.0377(3) Uani d . 1 . .
C C12 0.53834(18) 0.07288(9) 0.10482(10) 0.0386(3) Uani d . 1 . .
H H12A 0.4776 0.0604 0.0492 0.046 Uiso calc R 1 . .
H H12B 0.6227 0.1044 0.0930 0.046 Uiso calc R 1 . .
C C13 0.60428(18) 0.00205(9) 0.14878(10) 0.0431(4) Uani d . 1 . .
H H13A 0.5209 -0.0326 0.1530 0.052 Uiso calc R 1 . .
H H13B 0.6743 -0.0206 0.1132 0.052 Uiso calc R 1 . .
C C14 0.68899(17) 0.01682(9) 0.23853(10) 0.0417(4) Uani d . 1 . .
C C15 0.8018(2) -0.03200(11) 0.27723(13) 0.0542(4) Uani d . 1 . .
H H15 0.8222 -0.0751 0.2480 0.065 Uiso calc R 1 . .
C C16 0.8835(2) -0.01708(13) 0.35840(14) 0.0660(6) Uani d . 1 . .
H H16 0.9577 -0.0505 0.3836 0.079 Uiso calc R 1 . .
C C17 0.8563(2) 0.04692(13) 0.40262(12) 0.0637(5) Uani d . 1 . .
H H17 0.9136 0.0571 0.4567 0.076 Uiso calc R 1 . .
C C18 0.7440(2) 0.09559(11) 0.36647(11) 0.0524(4) Uani d . 1 . .
H H18 0.7249 0.1385 0.3965 0.063 Uiso calc R 1 . .
C C19 0.65839(17) 0.08082(9) 0.28461(10) 0.0401(4) Uani d . 1 . .
C C20 0.53440(17) 0.13366(9) 0.24958(10) 0.0382(3) Uani d . 1 . .
C C21 0.41452(18) 0.21033(9) 0.03005(10) 0.0406(4) Uani d . 1 . .
C C22 0.55816(19) 0.24838(8) 0.02709(11) 0.0427(4) Uani d . 1 . .
C C23 0.6600(2) 0.26977(10) 0.10265(12) 0.0518(4) Uani d . 1 . .
H H23 0.6329 0.2604 0.1577 0.062 Uiso calc R 1 . .
C C24 0.7977(2) 0.30391(12) 0.09610(16) 0.0671(6) Uani d . 1 . .
H H24 0.8623 0.3179 0.1465 0.080 Uiso calc R 1 . .
C C25 0.8418(3) 0.31796(13) 0.01394(18) 0.0758(7) Uani d . 1 . .
H H25 0.9361 0.3405 0.0100 0.091 Uiso calc R 1 . .
C C26 0.7475(3) 0.29878(12) -0.05961(16) 0.0697(6) Uani d . 1 . .
H H26 0.7779 0.3087 -0.1137 0.084 Uiso calc R 1 . .
C C27 0.6039(2) 0.26398(9) -0.05623(12) 0.0514(4) Uani d . 1 . .
C C28 0.5078(3) 0.24300(11) -0.13333(12) 0.0621(5) Uani d . 1 . .
H H28 0.5378 0.2531 -0.1875 0.075 Uiso calc R 1 . .
C C29 0.3724(3) 0.20835(11) -0.12918(12) 0.0635(5) Uani d . 1 . .
H H29 0.3092 0.1952 -0.1804 0.076 Uiso calc R 1 . .
C C30 0.3263(2) 0.19202(10) -0.04740(12) 0.0531(4) Uani d . 1 . .
H H30 0.2327 0.1680 -0.0461 0.064 Uiso calc R 1 . .
C C31 0.02001(18) 0.10912(10) 0.19308(12) 0.0496(4) Uani d . 1 . .
H H31A -0.0432 0.1520 0.1976 0.074 Uiso calc R 1 . .
H H31B 0.0168 0.0777 0.2430 0.074 Uiso calc R 1 . .
H H31C -0.0180 0.0823 0.1407 0.074 Uiso calc R 1 . .
C C32 0.1366(3) -0.10906(10) 0.07871(14) 0.0646(6) Uani d . 1 . .
H H32A 0.0785 -0.0895 0.0263 0.097 Uiso calc R 1 . .
H H32B 0.0696 -0.1375 0.1100 0.097 Uiso calc R 1 . .
H H32C 0.2176 -0.1403 0.0637 0.097 Uiso calc R 1 . .

loop_
_atom_site_aniso_label
_atom_site_aniso_U_11
_atom_site_aniso_U_22
_atom_site_aniso_U_33
_atom_site_aniso_U_12
_atom_site_aniso_U_13
_atom_site_aniso_U_23
O1 0.0545(7) 0.0563(7) 0.0389(6) -0.0025(6) 0.0017(5) -0.0018(5)
O2 0.0589(8) 0.0525(7) 0.0462(7) 0.0012(6) 0.0059(6) -0.0133(5)
N1 0.0365(7) 0.0373(7) 0.0465(7) 0.0007(5) 0.0127(6) 0.0009(6)
N2 0.0472(8) 0.0365(7) 0.0483(8) -0.0041(6) -0.0007(6) -0.0035(6)
C1 0.0357(7) 0.0356(8) 0.0349(7) -0.0018(6) 0.0076(6) -0.0006(6)
C2 0.0347(7) 0.0349(7) 0.0336(7) -0.0014(6) 0.0078(6) 0.0007(6)
C3 0.0393(8) 0.0339(7) 0.0398(8) -0.0011(6) 0.0074(6) 0.0011(6)
C4 0.0404(8) 0.0389(8) 0.0540(10) 0.0030(7) 0.0109(7) 0.0065(7)
C5 0.0349(7) 0.0417(8) 0.0414(8) 0.0003(6) 0.0055(6) -0.0030(6)
C6 0.0383(8) 0.0369(8) 0.0477(9) 0.0009(6) 0.0060(7) 0.0013(7)
C7 0.0543(10) 0.0360(9) 0.0670(12) -0.0017(7) 0.0053(9) 0.0053(8)
C8 0.0585(11) 0.0490(10) 0.0606(11) 0.0035(8) 0.0110(9) 0.0193(9)
C9 0.0549(10) 0.0589(11) 0.0424(9) 0.0032(8) 0.0101(8) 0.0100(8)
C10 0.0478(9) 0.0441(9) 0.0407(8) -0.0018(7) 0.0127(7) -0.0006(7)
C11 0.0358(7) 0.0373(8) 0.0412(8) -0.0002(6) 0.0098(6) 0.0032(6)
C12 0.0403(8) 0.0439(8) 0.0330(7) 0.0014(7) 0.0096(6) -0.0012(6)
C13 0.0420(8) 0.0433(9) 0.0455(9) 0.0052(7) 0.0112(7) -0.0032(7)
C14 0.0347(7) 0.0479(9) 0.0440(8) -0.0020(7) 0.0103(6) 0.0086(7)
C15 0.0466(9) 0.0540(11) 0.0623(11) 0.0049(8) 0.0088(8) 0.0130(9)
C16 0.0513(11) 0.0806(15) 0.0640(13) 0.0110(10) 0.0009(9) 0.0251(11)
C17 0.0533(11) 0.0942(16) 0.0406(9) -0.0003(10) -0.0035(8) 0.0144(10)
C18 0.0491(10) 0.0690(12) 0.0391(9) -0.0066(9) 0.0060(7) 0.0030(8)
C19 0.0352(8) 0.0506(9) 0.0352(8) -0.0050(7) 0.0076(6) 0.0051(7)
C20 0.0379(8) 0.0431(8) 0.0351(8) -0.0056(6) 0.0105(6) -0.0010(6)
C21 0.0448(9) 0.0344(8) 0.0432(8) 0.0011(6) 0.0084(7) 0.0069(6)
C22 0.0469(9) 0.0325(8) 0.0506(9) 0.0018(7) 0.0134(7) 0.0079(7)
C23 0.0502(10) 0.0502(10) 0.0562(10) -0.0067(8) 0.0115(8) 0.0060(8)
C24 0.0557(12) 0.0652(13) 0.0798(14) -0.0152(10) 0.0076(10) 0.0036(11)
C25 0.0618(13) 0.0721(14) 0.0978(18) -0.0219(11) 0.0264(13) 0.0141(13)
C26 0.0814(15) 0.0554(12) 0.0805(15) -0.0124(11) 0.0400(13) 0.0132(11)
C27 0.0641(11) 0.0369(9) 0.0573(11) 0.0010(8) 0.0227(9) 0.0107(7)
C28 0.0898(15) 0.0540(11) 0.0460(10) 0.0008(10) 0.0212(10) 0.0144(8)
C29 0.0851(15) 0.0614(12) 0.0419(10) -0.0082(11) 0.0014(9) 0.0077(9)
C30 0.0572(11) 0.0540(10) 0.0474(10) -0.0074(8) 0.0049(8) 0.0083(8)
C31 0.0378(8) 0.0542(10) 0.0597(11) -0.0030(7) 0.0165(8) 0.0017(8)
C32 0.0726(13) 0.0447(10) 0.0697(13) -0.0067(9) -0.0137(10) -0.0104(9)

loop_
_atom_type_symbol
_atom_type_description
_atom_type_scat_dispersion_real
_atom_type_scat_dispersion_imag
_atom_type_scat_source
C C 0.0033 0.0016 'International Tables Vol C Tables 4.2.6.8 and 6.1.1.4'
H H 0.0000 0.0000 'International Tables Vol C Tables 4.2.6.8 and 6.1.1.4'
N N 0.0061 0.0033 'International Tables Vol C Tables 4.2.6.8 and 6.1.1.4'
O O 0.0106 0.0060 'International Tables Vol C Tables 4.2.6.8 and 6.1.1.4'

loop_
_geom_angle_atom_site_label_1
_geom_angle_atom_site_label_2
_geom_angle_atom_site_label_3
_geom_angle_site_symmetry_1
_geom_angle_site_symmetry_3
_geom_angle
_geom_angle_publ_flag
C4 N1 C31 . . 113.04(13) ?
C4 N1 C1 . . 106.63(11) ?
C31 N1 C1 . . 115.21(13) ?
C5 N2 C6 . . 111.54(13) ?
C5 N2 C32 . . 122.92(15) ?
C6 N2 C32 . . 125.49(15) ?
N1 C1 C11 . . 111.27(12) ?
N1 C1 C5 . . 111.46(12) ?
C11 C1 C5 . . 101.04(12) ?
N1 C1 C2 . . 101.98(11) ?
C11 C1 C2 . . 120.09(12) ?
C5 C1 C2 . . 111.26(11) ?
C12 C2 C20 . . 108.06(12) ?
C12 C2 C3 . . 114.61(12) ?
C20 C2 C3 . . 109.09(12) ?
C12 C2 C1 . . 113.80(12) ?
C20 C2 C1 . . 107.81(11) ?
C3 C2 C1 . . 103.18(11) ?
C21 C3 C4 . . 115.86(13) ?
C21 C3 C2 . . 115.60(12) ?
C4 C3 C2 . . 105.14(12) ?
C21 C3 H3 . . 106.5 ?
C4 C3 H3 . . 106.5 ?
C2 C3 H3 . . 106.5 ?
N1 C4 C3 . . 104.12(12) ?
N1 C4 H4A . . 110.9 ?
C3 C4 H4A . . 110.9 ?
N1 C4 H4B . . 110.9 ?
C3 C4 H4B . . 110.9 ?
H4A C4 H4B . . 109.0 ?
O1 C5 N2 . . 124.73(15) ?
O1 C5 C1 . . 126.79(14) ?
N2 C5 C1 . . 108.42(13) ?
C7 C6 C11 . . 122.27(16) ?
C7 C6 N2 . . 127.64(15) ?
C11 C6 N2 . . 110.07(13) ?
C6 C7 C8 . . 117.45(16) ?
C6 C7 H7 . . 121.3 ?
C8 C7 H7 . . 121.3 ?
C9 C8 C7 . . 121.21(16) ?
C9 C8 H8 . . 119.4 ?
C7 C8 H8 . . 119.4 ?
C8 C9 C10 . . 120.45(17) ?
C8 C9 H9 . . 119.8 ?
C10 C9 H9 . . 119.8 ?
C11 C10 C9 . . 119.44(16) ?
C11 C10 H10 . . 120.3 ?
C9 C10 H10 . . 120.3 ?
C10 C11 C6 . . 119.16(15) ?
C10 C11 C1 . . 131.76(14) ?
C6 C11 C1 . . 108.89(13) ?
C13 C12 C2 . . 112.84(12) ?
C13 C12 H12A . . 109.0 ?
C2 C12 H12A . . 109.0 ?
C13 C12 H12B . . 109.0 ?
C2 C12 H12B . . 109.0 ?
H12A C12 H12B . . 107.8 ?
C14 C13 C12 . . 111.68(13) ?
C14 C13 H13A . . 109.3 ?
C12 C13 H13A . . 109.3 ?
C14 C13 H13B . . 109.3 ?
C12 C13 H13B . . 109.3 ?
H13A C13 H13B . . 107.9 ?
C15 C14 C19 . . 118.54(16) ?
C15 C14 C13 . . 120.75(16) ?
C19 C14 C13 . . 120.70(14) ?
C16 C15 C14 . . 120.73(19) ?
C16 C15 H15 . . 119.6 ?
C14 C15 H15 . . 119.6 ?
C15 C16 C17 . . 120.67(18) ?
C15 C16 H16 . . 119.7 ?
C17 C16 H16 . . 119.7 ?
C18 C17 C16 . . 119.80(18) ?
C18 C17 H17 . . 120.1 ?
C16 C17 H17 . . 120.1 ?
C17 C18 C19 . . 120.30(19) ?
C17 C18 H18 . . 119.8 ?
C19 C18 H18 . . 119.8 ?
C18 C19 C14 . . 119.92(16) ?
C18 C19 C20 . . 118.39(15) ?
C14 C19 C20 . . 121.69(14) ?
O2 C20 C19 . . 120.29(14) ?
O2 C20 C2 . . 121.28(14) ?
C19 C20 C2 . . 118.42(13) ?
C30 C21 C22 . . 118.29(15) ?
C30 C21 C3 . . 122.29(15) ?
C22 C21 C3 . . 119.42(14) ?
C23 C22 C27 . . 117.62(16) ?
C23 C22 C21 . . 123.62(15) ?
C27 C22 C21 . . 118.73(16) ?
C24 C23 C22 . . 121.23(18) ?
C24 C23 H23 . . 119.4 ?
C22 C23 H23 . . 119.4 ?
C23 C24 C25 . . 120.4(2) ?
C23 C24 H24 . . 119.8 ?
C25 C24 H24 . . 119.8 ?
C26 C25 C24 . . 120.1(2) ?
C26 C25 H25 . . 119.9 ?
C24 C25 H25 . . 119.9 ?
C25 C26 C27 . . 121.5(2) ?
C25 C26 H26 . . 119.2 ?
C27 C26 H26 . . 119.2 ?
C28 C27 C26 . . 121.06(18) ?
C28 C27 C22 . . 119.87(17) ?
C26 C27 C22 . . 119.06(19) ?
C29 C28 C27 . . 120.49(17) ?
C29 C28 H28 . . 119.8 ?
C27 C28 H28 . . 119.8 ?
C28 C29 C30 . . 120.26(19) ?
C28 C29 H29 . . 119.9 ?
C30 C29 H29 . . 119.9 ?
C21 C30 C29 . . 122.34(18) ?
C21 C30 H30 . . 118.8 ?
C29 C30 H30 . . 118.8 ?
N1 C31 H31A . . 109.5 ?
N1 C31 H31B . . 109.5 ?
H31A C31 H31B . . 109.5 ?
N1 C31 H31C . . 109.5 ?
H31A C31 H31C . . 109.5 ?
H31B C31 H31C . . 109.5 ?
N2 C32 H32A . . 109.5 ?
N2 C32 H32B . . 109.5 ?
H32A C32 H32B . . 109.5 ?
N2 C32 H32C . . 109.5 ?
H32A C32 H32C . . 109.5 ?
H32B C32 H32C . . 109.5 ?

loop_
_geom_bond_atom_site_label_1
_geom_bond_atom_site_label_2
_geom_bond_site_symmetry_2
_geom_bond_distance
_geom_bond_publ_flag
O1 C5 . 1.2175(19) ?
O2 C20 . 1.2179(19) ?
N1 C4 . 1.456(2) ?
N1 C31 . 1.4626(19) ?
N1 C1 . 1.4715(19) ?
N2 C5 . 1.362(2) ?
N2 C6 . 1.401(2) ?
N2 C32 . 1.450(2) ?
C1 C11 . 1.523(2) ?
C1 C5 . 1.561(2) ?
C1 C2 . 1.585(2) ?
C2 C12 . 1.539(2) ?
C2 C20 . 1.544(2) ?
C2 C3 . 1.584(2) ?
C3 C21 . 1.519(2) ?
C3 C4 . 1.534(2) ?
C3 H3 . 0.9800 ?
C4 H4A . 0.9700 ?
C4 H4B . 0.9700 ?
C6 C7 . 1.381(2) ?
C6 C11 . 1.396(2) ?
C7 C8 . 1.390(3) ?
C7 H7 . 0.9300 ?
C8 C9 . 1.378(3) ?
C8 H8 . 0.9300 ?
C9 C10 . 1.394(2) ?
C9 H9 . 0.9300 ?
C10 C11 . 1.375(2) ?
C10 H10 . 0.9300 ?
C12 C13 . 1.522(2) ?
C12 H12A . 0.9700 ?
C12 H12B . 0.9700 ?
C13 C14 . 1.500(2) ?
C13 H13A . 0.9700 ?
C13 H13B . 0.9700 ?
C14 C15 . 1.393(2) ?
C14 C19 . 1.402(2) ?
C15 C16 . 1.379(3) ?
C15 H15 . 0.9300 ?
C16 C17 . 1.379(3) ?
C16 H16 . 0.9300 ?
C17 C18 . 1.376(3) ?
C17 H17 . 0.9300 ?
C18 C19 . 1.401(2) ?
C18 H18 . 0.9300 ?
C19 C20 . 1.487(2) ?
C21 C30 . 1.369(2) ?
C21 C22 . 1.439(2) ?
C22 C23 . 1.418(2) ?
C22 C27 . 1.429(2) ?
C23 C24 . 1.370(3) ?
C23 H23 . 0.9300 ?
C24 C25 . 1.401(3) ?
C24 H24 . 0.9300 ?
C25 C26 . 1.351(3) ?
C25 H25 . 0.9300 ?
C26 C27 . 1.413(3) ?
C26 H26 . 0.9300 ?
C27 C28 . 1.409(3) ?
C28 C29 . 1.349(3) ?
C28 H28 . 0.9300 ?
C29 C30 . 1.411(3) ?
C29 H29 . 0.9300 ?
C30 H30 . 0.9300 ?
C31 H31A . 0.9600 ?
C31 H31B . 0.9600 ?
C31 H31C . 0.9600 ?
C32 H32A . 0.9600 ?
C32 H32B . 0.9600 ?
C32 H32C . 0.9600 ?

loop_
_geom_hbond_atom_site_label_D
_geom_hbond_atom_site_label_H
_geom_hbond_atom_site_label_A
_geom_hbond_site_symmetry_A
_geom_hbond_distance_DH
_geom_hbond_distance_HA
_geom_hbond_distance_DA
_geom_hbond_angle_DHA
C3 H3 O2 . 0.98 2.25 2.783(2) 113
C4 H4B O1 . 0.97 2.49 3.045(2) 116
C12 H12A O1 . 0.97 2.48 3.143(2) 126
C32 H32A O1 . 0.96 2.52 2.852(2) 100
C13 H13B O1 3_655 0.97 2.58 3.482(2) 156
C32 H32A O1 3 0.96 2.59 3.364(2) 138

loop_
_geom_torsion_atom_site_label_1
_geom_torsion_atom_site_label_2
_geom_torsion_atom_site_label_3
_geom_torsion_atom_site_label_4
_geom_torsion_site_symmetry_1
_geom_torsion_site_symmetry_2
_geom_torsion_site_symmetry_3
_geom_torsion_site_symmetry_4
_geom_torsion
_geom_torsion_publ_flag
C4 N1 C1 C11 . . . . 172.75(12) ?
C31 N1 C1 C11 . . . . -60.95(17) ?
C4 N1 C1 C5 . . . . -75.29(15) ?
C31 N1 C1 C5 . . . . 51.01(17) ?
C4 N1 C1 C2 . . . . 43.50(14) ?
C31 N1 C1 C2 . . . . 169.80(12) ?
N1 C1 C2 C12 . . . . -151.75(12) ?
C11 C1 C2 C12 . . . . 84.77(16) ?
C5 C1 C2 C12 . . . . -32.81(17) ?
N1 C1 C2 C20 . . . . 88.40(13) ?
C11 C1 C2 C20 . . . . -35.07(17) ?
C5 C1 C2 C20 . . . . -152.65(12) ?
N1 C1 C2 C3 . . . . -26.95(13) ?
C11 C1 C2 C3 . . . . -150.43(13) ?
C5 C1 C2 C3 . . . . 91.99(13) ?
C12 C2 C3 C21 . . . . -1.88(18) ?
C20 C2 C3 C21 . . . . 119.41(14) ?
C1 C2 C3 C21 . . . . -126.16(13) ?
C12 C2 C3 C4 . . . . 127.22(14) ?
C20 C2 C3 C4 . . . . -111.49(13) ?
C1 C2 C3 C4 . . . . 2.94(15) ?
C31 N1 C4 C3 . . . . -169.85(13) ?
C1 N1 C4 C3 . . . . -42.26(16) ?
C21 C3 C4 N1 . . . . 151.51(13) ?
C2 C3 C4 N1 . . . . 22.57(16) ?
C6 N2 C5 O1 . . . . -178.51(15) ?
C32 N2 C5 O1 . . . . -1.1(3) ?
C6 N2 C5 C1 . . . . -1.40(17) ?
C32 N2 C5 C1 . . . . 176.01(15) ?
N1 C1 C5 O1 . . . . 60.76(19) ?
C11 C1 C5 O1 . . . . 179.05(15) ?
C2 C1 C5 O1 . . . . -52.3(2) ?
N1 C1 C5 N2 . . . . -116.28(14) ?
C11 C1 C5 N2 . . . . 2.01(15) ?
C2 C1 C5 N2 . . . . 130.63(13) ?
C5 N2 C6 C7 . . . . 178.27(17) ?
C32 N2 C6 C7 . . . . 1.0(3) ?
C5 N2 C6 C11 . . . . 0.08(18) ?
C32 N2 C6 C11 . . . . -177.24(16) ?
C11 C6 C7 C8 . . . . 0.8(3) ?
N2 C6 C7 C8 . . . . -177.22(16) ?
C6 C7 C8 C9 . . . . 0.1(3) ?
C7 C8 C9 C10 . . . . -0.3(3) ?
C8 C9 C10 C11 . . . . -0.4(3) ?
C9 C10 C11 C6 . . . . 1.2(2) ?
C9 C10 C11 C1 . . . . 175.58(15) ?
C7 C6 C11 C10 . . . . -1.4(2) ?
N2 C6 C11 C10 . . . . 176.88(14) ?
C7 C6 C11 C1 . . . . -177.00(15) ?
N2 C6 C11 C1 . . . . 1.31(17) ?
N1 C1 C11 C10 . . . . -58.3(2) ?
C5 C1 C11 C10 . . . . -176.78(16) ?
C2 C1 C11 C10 . . . . 60.5(2) ?
N1 C1 C11 C6 . . . . 116.47(14) ?
C5 C1 C11 C6 . . . . -1.96(15) ?
C2 C1 C11 C6 . . . . -124.64(14) ?
C20 C2 C12 C13 . . . . 57.40(16) ?
C3 C2 C12 C13 . . . . 179.26(12) ?
C1 C2 C12 C13 . . . . -62.30(17) ?
C2 C12 C13 C14 . . . . -54.08(17) ?
C12 C13 C14 C15 . . . . -156.85(15) ?
C12 C13 C14 C19 . . . . 21.9(2) ?
C19 C14 C15 C16 . . . . -1.1(3) ?
C13 C14 C15 C16 . . . . 177.67(17) ?
C14 C15 C16 C17 . . . . -0.7(3) ?
C15 C16 C17 C18 . . . . 1.6(3) ?
C16 C17 C18 C19 . . . . -0.7(3) ?
C17 C18 C19 C14 . . . . -1.1(2) ?
C17 C18 C19 C20 . . . . 177.82(16) ?
C15 C14 C19 C18 . . . . 2.0(2) ?
C13 C14 C19 C18 . . . . -176.80(14) ?
C15 C14 C19 C20 . . . . -176.92(14) ?
C13 C14 C19 C20 . . . . 4.3(2) ?
C18 C19 C20 O2 . . . . 1.8(2) ?
C14 C19 C20 O2 . . . . -179.27(14) ?
C18 C19 C20 C2 . . . . -178.04(13) ?
C14 C19 C20 C2 . . . . 0.9(2) ?
C12 C2 C20 O2 . . . . 149.50(14) ?
C3 C2 C20 O2 . . . . 24.30(19) ?
C1 C2 C20 O2 . . . . -87.09(17) ?
C12 C2 C20 C19 . . . . -30.67(17) ?
C3 C2 C20 C19 . . . . -155.87(13) ?
C1 C2 C20 C19 . . . . 92.74(15) ?
C4 C3 C21 C30 . . . . -28.9(2) ?
C2 C3 C21 C30 . . . . 94.74(19) ?
C4 C3 C21 C22 . . . . 152.08(14) ?
C2 C3 C21 C22 . . . . -84.27(18) ?
C30 C21 C22 C23 . . . . -179.50(16) ?
C3 C21 C22 C23 . . . . -0.4(2) ?
C30 C21 C22 C27 . . . . -1.3(2) ?
C3 C21 C22 C27 . . . . 177.77(14) ?
C27 C22 C23 C24 . . . . -0.2(3) ?
C21 C22 C23 C24 . . . . 178.00(18) ?
C22 C23 C24 C25 . . . . -0.6(3) ?
C23 C24 C25 C26 . . . . 0.9(4) ?
C24 C25 C26 C27 . . . . -0.4(4) ?
C25 C26 C27 C28 . . . . -178.8(2) ?
C25 C26 C27 C22 . . . . -0.4(3) ?
C23 C22 C27 C28 . . . . 179.18(16) ?
C21 C22 C27 C28 . . . . 0.9(2) ?
C23 C22 C27 C26 . . . . 0.7(3) ?
C21 C22 C27 C26 . . . . -177.61(16) ?
C26 C27 C28 C29 . . . . 178.6(2) ?
C22 C27 C28 C29 . . . . 0.1(3) ?
C27 C28 C29 C30 . . . . -0.7(3) ?
C22 C21 C30 C29 . . . . 0.8(3) ?
C3 C21 C30 C29 . . . . -178.26(17) ?
C28 C29 C30 C21 . . . . 0.2(3) ?
